data_4322469
loop_
_publ_author_name
'Edna A. Ambundo'
'Marie-Veronique Deydier'
'Andrew J. Grall'
'Natalia Aguera-Vega'
'Luke T. Dressel'
'Thomas H. Cooper'
'Mary Jane Heeg'
'L. A. Ochrymowycz'
'D. B. Rorabacher'

_publ_section_title
;
 Influence of Coordination Geometry upon Copper(II/I) Redox Potentials.
 Physical Parameters for Twelve Copper Tripodal Ligand Complexes
;
_journal_name_full 'Inorganic Chemistry'
_journal_page_first 4233
_journal_page_last 4242
_journal_paper_doi 10.1021/ic990334t
_journal_volume 38
_journal_year 1999
_chemical_formula_sum 'C9 H21 Cl Cu N O4 S3'
_chemical_formula_weight 402.44
_chemical_name_systematic '[Cu(I)(TMMEA)]ClO4'
_space_group_IT_number 14
_symmetry_cell_setting monoclinic
_symmetry_space_group_name_Hall '-P 2ybc'
_symmetry_space_group_name_H-M 'P 1 21/c 1'
_atom_sites_solution_hydrogens geom
_atom_sites_solution_primary direct
_atom_sites_solution_secondary difmap
_audit_creation_method SHELXL
_cell_angle_alpha 90.00
_cell_angle_beta 90.45(2)
_cell_angle_gamma 90.00
_cell_formula_units_Z 4
_cell_length_a 6.562(2)
_cell_length_b 14.401(5)
_cell_length_c 17.439(4)
_cell_measurement_reflns_used 25
_cell_measurement_temperature 295(2)
_cell_measurement_theta_min 20
_cell_volume 1647.9(9)
_computing_cell_refinement 'Siemens P3'
_computing_data_collection 'Siemens P3'
_computing_molecular_graphics SHELXTL-Plus
_computing_publication_material SHELXL-93
_computing_structure_refinement 'SHELXL-93 (Sheldrick, 1993)'
_computing_structure_solution 'SHELXS-86 (Sheldrick, 1990)'
_diffrn_ambient_temperature 295(2)
_diffrn_measurement_device 'Siemens P3'
_diffrn_measurement_method '2theta scans'
_diffrn_radiation_monochromator graphite
_diffrn_radiation_source 'fine-focus sealed tube'
_diffrn_radiation_type MoK\a
_diffrn_radiation_wavelength 0.71073
_diffrn_reflns_av_R_equivalents 0.0264
_diffrn_reflns_av_sigmaI/netI 0.1696
_diffrn_reflns_limit_h_max 7
_diffrn_reflns_limit_h_min 0
_diffrn_reflns_limit_k_max 17
_diffrn_reflns_limit_k_min 0
_diffrn_reflns_limit_l_max 20
_diffrn_reflns_limit_l_min -20
_diffrn_reflns_number 3416
_diffrn_reflns_theta_max 25.10
_diffrn_reflns_theta_min 2.73
_diffrn_standards_decay_% 3
_diffrn_standards_interval_count 97
_diffrn_standards_number 3
_exptl_absorpt_coefficient_mu 1.874
_exptl_absorpt_correction_T_max 0.667
_exptl_absorpt_correction_T_min 0.646
_exptl_absorpt_correction_type empirical
_exptl_crystal_colour colorless
_exptl_crystal_density_diffrn 1.622
_exptl_crystal_description fragment
_exptl_crystal_F_000 832
_exptl_crystal_size_max 0.20
_exptl_crystal_size_mid 0.12
_exptl_crystal_size_min 0.10
_refine_diff_density_max 0.424
_refine_diff_density_min -0.402
_refine_diff_density_rms 0.098
_refine_ls_extinction_coef 0.0000(3)
_refine_ls_extinction_expression Fc^*^=kFc[1+0.001xFc^2^\l^3^/sin(2\q)]^-1/4^
_refine_ls_extinction_method SHELXL
_refine_ls_goodness_of_fit_all 0.876
_refine_ls_goodness_of_fit_obs 1.166
_refine_ls_matrix_type full
_refine_ls_number_parameters 176
_refine_ls_number_reflns 2914
_refine_ls_number_restraints 0
_refine_ls_restrained_S_all 0.876
_refine_ls_restrained_S_obs 1.166
_refine_ls_R_factor_all 0.1700
_refine_ls_R_factor_obs 0.0762
_refine_ls_shift/esd_max -0.850
_refine_ls_shift/esd_mean 0.005
_refine_ls_structure_factor_coef Fsqd
_refine_ls_weighting_details 'w=1/[\s^2^(Fo^2^)+(0.0454P)^2^+0.0000P] where P=(Fo^2^+2Fc^2^)/3'
_refine_ls_weighting_scheme calc
_refine_ls_wR_factor_all 0.1392
_refine_ls_wR_factor_obs 0.1153
_reflns_number_observed 1224
_reflns_number_total 2914
_reflns_observed_criterion >2sigma(I)
_cod_data_source_file ic990334t_1.cif
_cod_data_source_block csm2
_cod_depositor_comments
;
The following automatic conversions were performed:

'_refine_ls_weighting_scheme' value 'calc
w=1/[\s^2^(Fo^2^)+(0.0454P)^2^+0.0000P] where P=(Fo^2^+2Fc^2^)/3' was
changed to 'calc'. New tag '_refine_ls_weighting_details' was
created. The value of the new tag was set to
'w=1/[\s^2^(Fo^2^)+(0.0454P)^2^+0.0000P] where P=(Fo^2^+2Fc^2^)/3'.

Automatic conversion script
Id: cif_fix_values 3143 2015-03-26 13:38:13Z robertas 
;
_cod_database_code 4322469

loop_
_symmetry_equiv_pos_as_xyz
'x, y, z'
'-x, y+1/2, -z+1/2'
'-x, -y, -z'
'x, -y-1/2, z-1/2'

loop_
_atom_site_aniso_label
_atom_site_aniso_U_11
_atom_site_aniso_U_22
_atom_site_aniso_U_33
_atom_site_aniso_U_23
_atom_site_aniso_U_13
_atom_site_aniso_U_12
Cu1 0.0367(6) 0.0530(8) 0.0385(6) -0.0007(7) 0.0019(5) -0.0006(7)
S1 0.052(2) 0.0475(14) 0.0398(14) -0.0048(13) -0.0002(12) 0.0082(14)
S2 0.056(2) 0.051(2) 0.0346(14) -0.0029(12) 0.0006(13) -0.0057(14)
S3 0.075(2) 0.057(2) 0.042(2) 0.0013(13) 0.002(2) -0.012(2)
N1 0.033(5) 0.059(6) 0.053(5) 0.006(4) -0.006(4) 0.004(4)
C1 0.042(6) 0.068(8) 0.072(8) 0.001(6) -0.002(6) -0.012(6)
C2 0.076(8) 0.052(6) 0.052(7) 0.002(5) -0.010(6) -0.014(6)
C3 0.079(8) 0.056(7) 0.046(6) -0.009(5) -0.002(6) 0.015(6)
C4 0.037(6) 0.061(7) 0.064(7) -0.010(6) 0.013(5) 0.018(5)
C5 0.062(7) 0.061(7) 0.040(6) -0.004(5) 0.011(5) 0.006(6)
C6 0.091(9) 0.045(6) 0.069(8) 0.005(6) -0.002(6) 0.007(6)
C7 0.048(6) 0.091(9) 0.065(7) 0.012(7) -0.010(5) 0.008(7)
C8 0.086(9) 0.070(7) 0.044(6) 0.028(6) -0.010(6) 0.010(7)
C9 0.134(12) 0.096(10) 0.052(7) -0.012(7) 0.020(7) -0.022(9)
Cl1 0.063(2) 0.069(2) 0.071(2) 0.012(2) -0.011(2) 0.010(2)
O1 0.191(12) 0.275(15) 0.075(7) 0.057(8) -0.068(7) -0.055(11)
O2 0.170(11) 0.112(9) 0.206(11) 0.081(8) 0.117(9) 0.066(8)
O3 0.101(8) 0.196(11) 0.142(10) -0.053(8) -0.023(7) -0.027(8)
O4 0.125(10) 0.120(9) 0.385(21) 0.010(10) 0.103(11) 0.051(8)

loop_
_atom_site_label
_atom_site_type_symbol
_atom_site_fract_x
_atom_site_fract_y
_atom_site_fract_z
_atom_site_U_iso_or_equiv
_atom_site_thermal_displace_type
_atom_site_occupancy
_atom_site_calc_flag
_atom_site_refinement_flags
_atom_site_disorder_group
Cu1 Cu 0.0192(2) 0.01440(7) 0.20215(7) 0.0427(4) Uani 1 d . .
S1 S -0.0098(4) 0.1709(2) 0.19819(14) 0.0464(7) Uani 1 d . .
S2 S 0.0277(4) -0.0663(2) 0.09052(13) 0.0474(7) Uani 1 d . .
S3 S 0.0194(5) -0.0653(2) 0.31285(14) 0.0583(9) Uani 1 d . .
N1 N 0.3486(10) 0.0249(5) 0.2034(4) 0.048(2) Uani 1 d . .
C1 C 0.4037(15) 0.1214(7) 0.1859(6) 0.061(3) Uani 1 d . .
H1A H 0.4025(15) 0.1302(7) 0.1307(6) 0.073 Uiso 1 calc R .
H1B H 0.5410(15) 0.1334(7) 0.2044(6) 0.073 Uiso 1 calc R .
C2 C 0.2557(15) 0.1918(6) 0.2230(5) 0.060(3) Uani 1 d . .
H2A H 0.2926(15) 0.2540(6) 0.2068(5) 0.072 Uiso 1 calc R .
H2B H 0.2715(15) 0.1888(6) 0.2783(5) 0.072 Uiso 1 calc R .
C3 C -0.0239(15) 0.2004(6) 0.1002(5) 0.060(3) Uani 1 d . .
H3A H -0.1633(17) 0.2117(36) 0.0860(9) 0.072 Uiso 1 calc R .
H3B H 0.0289(77) 0.1503(17) 0.0700(5) 0.072 Uiso 1 calc R .
H3C H 0.0551(68) 0.2554(23) 0.0912(7) 0.072 Uiso 1 calc R .
C4 C 0.4253(14) -0.0404(6) 0.1435(5) 0.054(3) Uani 1 d . .
H4A H 0.4283(14) -0.1030(6) 0.1641(5) 0.065 Uiso 1 calc R .
H4B H 0.5634(14) -0.0234(6) 0.1299(5) 0.065 Uiso 1 calc R .
C5 C 0.2920(14) -0.0385(7) 0.0724(5) 0.054(3) Uani 1 d . .
H5A H 0.3454(14) -0.0824(7) 0.0355(5) 0.065 Uiso 1 calc R .
H5B H 0.2992(14) 0.0229(7) 0.0497(5) 0.065 Uiso 1 calc R .
C6 C 0.0337(17) -0.1872(6) 0.1130(6) 0.068(3) Uani 1 d . .
H6A H 0.0733(83) -0.2218(7) 0.0685(11) 0.082 Uiso 1 calc R .
H6B H -0.0991(26) -0.2069(10) 0.1290(31) 0.082 Uiso 1 calc R .
H6C H 0.1302(63) -0.1980(8) 0.1537(22) 0.082 Uiso 1 calc R .
C7 C 0.4160(14) -0.0028(7) 0.2806(5) 0.068(3) Uani 1 d . .
H7A H 0.4046(14) 0.0502(7) 0.3146(5) 0.082 Uiso 1 calc R .
H7B H 0.5587(14) -0.0202(7) 0.2786(5) 0.082 Uiso 1 calc R .
C8 C 0.2939(15) -0.0843(7) 0.3145(5) 0.067(3) Uani 1 d . .
H8A H 0.3379(15) -0.0944(7) 0.3670(5) 0.080 Uiso 1 calc R .
H8B H 0.3243(15) -0.1402(7) 0.2857(5) 0.080 Uiso 1 calc R .
C9 C -0.0099(19) 0.0135(8) 0.3921(6) 0.094(4) Uani 1 d . .
H9A H -0.1518(20) 0.0194(36) 0.4041(25) 0.113 Uiso 1 calc R .
H9B H 0.0439(95) 0.0732(15) 0.3785(15) 0.113 Uiso 1 calc R .
H9C H 0.0626(85) -0.0101(25) 0.4360(13) 0.113 Uiso 1 calc R .
Cl1 Cl 0.4661(5) 0.3050(2) -0.0217(2) 0.0680(9) Uani 1 d . .
O1 O 0.4512(18) 0.2983(9) -0.0987(5) 0.181(6) Uani 1 d . .
O2 O 0.4575(16) 0.2163(7) 0.0074(6) 0.162(5) Uani 1 d . .
O3 O 0.6584(15) 0.3439(8) -0.0048(5) 0.147(4) Uani 1 d . .
O4 O 0.3060(18) 0.3555(7) 0.0057(8) 0.209(7) Uani 1 d . .

loop_
_atom_type_symbol
_atom_type_description
_atom_type_scat_dispersion_real
_atom_type_scat_dispersion_imag
_atom_type_scat_source
C C 0.0033 0.0016 'International Tables Vol C Tables 4.2.6.8 and 6.1.1.4'
H H 0.0000 0.0000 'International Tables Vol C Tables 4.2.6.8 and 6.1.1.4'
N N 0.0061 0.0033 'International Tables Vol C Tables 4.2.6.8 and 6.1.1.4'
O O 0.0106 0.0060 'International Tables Vol C Tables 4.2.6.8 and 6.1.1.4'
S S 0.1246 0.1234 'International Tables Vol C Tables 4.2.6.8 and 6.1.1.4'
Cl Cl 0.1484 0.1585 'International Tables Vol C Tables 4.2.6.8 and 6.1.1.4'
Cu Cu 0.3201 1.2651 'International Tables Vol C Tables 4.2.6.8 and 6.1.1.4'

loop_
_geom_angle_atom_site_label_1
_geom_angle_atom_site_label_2
_geom_angle_atom_site_label_3
_geom_angle
_geom_angle_site_symmetry_1
_geom_angle_site_symmetry_3
_geom_angle_publ_flag
N1 Cu1 S3 91.9(2) . . ?
N1 Cu1 S1 90.8(2) . . ?
S3 Cu1 S1 122.32(11) . . ?
N1 Cu1 S2 90.8(2) . . ?
S3 Cu1 S2 118.43(10) . . ?
S1 Cu1 S2 119.13(11) . . ?
C3 S1 C2 103.5(5) . . ?
C3 S1 Cu1 105.9(3) . . ?
C2 S1 Cu1 94.4(3) . . ?
C6 S2 C5 103.6(5) . . ?
C6 S2 Cu1 108.2(3) . . ?
C5 S2 Cu1 93.8(3) . . ?
C9 S3 C8 101.2(5) . . ?
C9 S3 Cu1 109.8(4) . . ?
C8 S3 Cu1 94.8(3) . . ?
C1 N1 C7 112.0(8) . . ?
C1 N1 C4 111.4(7) . . ?
C7 N1 C4 111.6(7) . . ?
C1 N1 Cu1 108.2(6) . . ?
C7 N1 Cu1 106.5(5) . . ?
C4 N1 Cu1 106.9(5) . . ?
N1 C1 C2 112.1(8) . . ?
C1 C2 S1 113.3(6) . . ?
N1 C4 C5 111.4(7) . . ?
C4 C5 S2 113.7(6) . . ?
N1 C7 C8 113.9(8) . . ?
C7 C8 S3 113.3(6) . . ?
O1 Cl1 O4 109.6(8) . . ?
O1 Cl1 O2 107.3(7) . . ?
O4 Cl1 O2 109.4(7) . . ?
O1 Cl1 O3 107.1(7) . . ?
O4 Cl1 O3 113.8(7) . . ?
O2 Cl1 O3 109.4(7) . . ?

loop_
_geom_bond_atom_site_label_1
_geom_bond_atom_site_label_2
_geom_bond_distance
_geom_bond_site_symmetry_2
_geom_bond_publ_flag
Cu1 N1 2.167(7) . ?
Cu1 S3 2.246(3) . ?
Cu1 S1 2.263(3) . ?
Cu1 S2 2.268(3) . ?
S1 C3 1.763(8) . ?
S1 C2 1.817(10) . ?
S2 C6 1.785(9) . ?
S2 C5 1.810(9) . ?
S3 C9 1.800(10) . ?
S3 C8 1.823(10) . ?
N1 C1 1.469(11) . ?
N1 C7 1.469(10) . ?
N1 C4 1.496(10) . ?
C1 C2 1.549(12) . ?
C4 C5 1.511(11) . ?
C7 C8 1.541(12) . ?
Cl1 O1 1.349(9) . ?
Cl1 O4 1.368(10) . ?
Cl1 O2 1.375(9) . ?
Cl1 O3 1.410(9) . ?

loop_
_geom_torsion_atom_site_label_1
_geom_torsion_atom_site_label_2
_geom_torsion_atom_site_label_3
_geom_torsion_atom_site_label_4
_geom_torsion
_geom_torsion_site_symmetry_1
_geom_torsion_site_symmetry_2
_geom_torsion_site_symmetry_3
_geom_torsion_site_symmetry_4
_geom_torsion_publ_flag
N1 Cu1 S1 C3 92.0(4) . . . . ?
S3 Cu1 S1 C3 -175.2(4) . . . . ?
S2 Cu1 S1 C3 0.7(4) . . . . ?
N1 Cu1 S1 C2 -13.4(4) . . . . ?
S3 Cu1 S1 C2 79.4(3) . . . . ?
S2 Cu1 S1 C2 -104.7(3) . . . . ?
N1 Cu1 S2 C6 92.5(4) . . . . ?
S3 Cu1 S2 C6 -0.1(4) . . . . ?
S1 Cu1 S2 C6 -176.1(4) . . . . ?
N1 Cu1 S2 C5 -13.1(4) . . . . ?
S3 Cu1 S2 C5 -105.7(3) . . . . ?
S1 Cu1 S2 C5 78.2(3) . . . . ?
N1 Cu1 S3 C9 93.0(5) . . . . ?
S1 Cu1 S3 C9 0.8(5) . . . . ?
S2 Cu1 S3 C9 -175.1(4) . . . . ?
N1 Cu1 S3 C8 -10.8(4) . . . . ?
S1 Cu1 S3 C8 -102.9(4) . . . . ?
S2 Cu1 S3 C8 81.1(4) . . . . ?
S3 Cu1 N1 C1 -133.5(6) . . . . ?
S1 Cu1 N1 C1 -11.1(6) . . . . ?
S2 Cu1 N1 C1 108.1(6) . . . . ?
S3 Cu1 N1 C7 -12.9(6) . . . . ?
S1 Cu1 N1 C7 109.5(6) . . . . ?
S2 Cu1 N1 C7 -131.4(6) . . . . ?
S3 Cu1 N1 C4 106.5(5) . . . . ?
S1 Cu1 N1 C4 -131.2(5) . . . . ?
S2 Cu1 N1 C4 -12.0(5) . . . . ?
C7 N1 C1 C2 -79.2(9) . . . . ?
C4 N1 C1 C2 154.9(7) . . . . ?
Cu1 N1 C1 C2 37.8(9) . . . . ?
N1 C1 C2 S1 -54.6(10) . . . . ?
C3 S1 C2 C1 -69.6(8) . . . . ?
Cu1 S1 C2 C1 37.9(7) . . . . ?
C1 N1 C4 C5 -78.1(9) . . . . ?
C7 N1 C4 C5 155.9(8) . . . . ?
Cu1 N1 C4 C5 39.9(8) . . . . ?
N1 C4 C5 S2 -57.6(9) . . . . ?
C6 S2 C5 C4 -70.0(8) . . . . ?
Cu1 S2 C5 C4 39.7(7) . . . . ?
C1 N1 C7 C8 156.6(8) . . . . ?
C4 N1 C7 C8 -77.7(9) . . . . ?
Cu1 N1 C7 C8 38.6(9) . . . . ?
N1 C7 C8 S3 -52.9(11) . . . . ?
C9 S3 C8 C7 -76.9(8) . . . . ?
Cu1 S3 C8 C7 34.4(7) . . . . ?
